data_7711133
loop_
_publ_author_name
'Youssef, Heba'
'Sch\"afer, Thomas C.'
'Becker, Jonathan'
'Sedykh, Alexander E.'
'Basso, Leonardo'
'Pietzonka, Clemens'
'Taydakov, Ilya V.'
'Kraus, Florian'
'M\"uller-Buschbaum, Klaus'

_publ_section_title
;
 3D-Frameworks and 2D-Networks of Lanthanide Coordination Polymers with
 3-Pyridylpyrazole: Photophysical and Magnetic Properties
;
_journal_name_full 'Dalton Transactions'
_journal_paper_doi 10.1039/D2DT01999J
_journal_year 2022
_chemical_formula_sum 'C24 H22 Cl4 Ho N9'
_chemical_formula_weight 743.23
_chemical_name_systematic 13
_chemical_properties_physical Air-sensitive,Moisture-sensitive
_space_group_crystal_system monoclinic
_space_group_IT_number 14
_space_group_name_Hall '-P 2ybc'
_space_group_name_H-M_alt 'P 1 21/c 1'
_atom_sites_solution_hydrogens geom
_atom_sites_solution_primary direct
_atom_sites_solution_secondary difmap
_audit_creation_method SHELXL-2018/3
_audit_update_record
;
2022-08-29 deposited with the CCDC.	2022-09-02 downloaded from the CCDC.
;
_cell_angle_alpha 90
_cell_angle_beta 97.2070(10)
_cell_angle_gamma 90
_cell_formula_units_Z 4
_cell_length_a 12.4597(4)
_cell_length_b 13.7064(4)
_cell_length_c 15.9614(4)
_cell_measurement_reflns_used 9977
_cell_measurement_temperature 100(2)
_cell_measurement_theta_max 30.39
_cell_measurement_theta_min 2.22
_cell_volume 2704.31(14)
_computing_cell_refinement 'SAINT 7.46A (Bruker-AXS, 2015)'
_computing_data_collection 'APEX2 v2011.4.0 (Bruker-AXS, 2015)'
_computing_data_reduction 'SAINT 7.46A (Bruker-AXS, 2015)'
_computing_molecular_graphics 'Bruker SHELXTL'
_computing_publication_material 'Bruker SHELXTL'
_computing_structure_refinement 'SHELXL-2018/3 (Sheldrick, 2018)'
_computing_structure_solution 'SHELXT 2018/2 (Sheldrick, 2018)'
_diffrn_ambient_temperature 100(2)
_diffrn_measured_fraction_theta_full 1.000
_diffrn_measured_fraction_theta_max 1.000
_diffrn_measurement_device_type 'Bruker PHOTON100'
_diffrn_measurement_method '\f and \w scans'
_diffrn_radiation_type MoK\a
_diffrn_radiation_wavelength 0.71073
_diffrn_reflns_av_R_equivalents 0.1566
_diffrn_reflns_av_unetI/netI 0.0490
_diffrn_reflns_Laue_measured_fraction_full 1.000
_diffrn_reflns_Laue_measured_fraction_max 1.000
_diffrn_reflns_limit_h_max 16
_diffrn_reflns_limit_h_min -16
_diffrn_reflns_limit_k_max 17
_diffrn_reflns_limit_k_min -17
_diffrn_reflns_limit_l_max 20
_diffrn_reflns_limit_l_min -20
_diffrn_reflns_number 78011
_diffrn_reflns_point_group_measured_fraction_full 1.000
_diffrn_reflns_point_group_measured_fraction_max 1.000
_diffrn_reflns_theta_full 25.242
_diffrn_reflns_theta_max 27.482
_diffrn_reflns_theta_min 1.647
_diffrn_source 'I\mS micro-focus sealed tube, multilayer optics'
_exptl_absorpt_coefficient_mu 3.354
_exptl_absorpt_correction_T_max 0.7461
_exptl_absorpt_correction_T_min 0.6274
_exptl_absorpt_correction_type multi-scan
_exptl_absorpt_process_details 'SADABS (Sheldrick, 2009)'
_exptl_crystal_colour colorless
_exptl_crystal_density_diffrn 1.825
_exptl_crystal_density_method 'not measured'
_exptl_crystal_description block
_exptl_crystal_F_000 1456
_exptl_crystal_recrystallization_method 'Re-crystallisation from solvent: toluene'
_exptl_crystal_size_max 0.322
_exptl_crystal_size_mid 0.152
_exptl_crystal_size_min 0.151
_refine_diff_density_max 1.306
_refine_diff_density_min -0.507
_refine_diff_density_rms 0.102
_refine_ls_extinction_method none
_refine_ls_goodness_of_fit_ref 0.947
_refine_ls_hydrogen_treatment constr
_refine_ls_matrix_type full
_refine_ls_number_parameters 343
_refine_ls_number_reflns 6199
_refine_ls_number_restraints 0
_refine_ls_restrained_S_all 0.947
_refine_ls_R_factor_all 0.0384
_refine_ls_R_factor_gt 0.0231
_refine_ls_shift/su_max 0.003
_refine_ls_shift/su_mean 0.000
_refine_ls_structure_factor_coef Fsqd
_refine_ls_weighting_details 'w=1/[\s^2^(Fo^2^)+(0.0115P)^2^] where P=(Fo^2^+2Fc^2^)/3'
_refine_ls_weighting_scheme calc
_refine_ls_wR_factor_gt 0.0405
_refine_ls_wR_factor_ref 0.0430
_reflns_Friedel_coverage 0.000
_reflns_number_gt 4859
_reflns_number_total 6199
_reflns_threshold_expression 'I > 2\s(I)'
_cod_data_source_file d2dt01999j2.cif
_cod_data_source_block 3-PyPzH2Ho3-PyPzH2Cl4
_cod_original_sg_symbol_H-M 'P 21/c'
_cod_database_code 7711133
_shelx_shelxl_version_number 2018/3
_shelx_space_group_comment
; 
The symmetry employed for this shelxl refinement is uniquely defined 
by the following loop, which should always be used as a source of 
symmetry information in preference to the above space-group names. 
They are only intended as comments. 
;
_shelx_estimated_absorpt_t_min 0.411
_shelx_estimated_absorpt_t_max 0.631
_exptl_absorpt_special_details
;
Semi-empirical absorption corrections were performed by utilizing
the redundancy of the data to analyse equivalent intensities in
terms of a multipolar spherical harmonic expansion and
compensating for it.
;

loop_
_space_group_symop_operation_xyz
'x, y, z'
'-x, y+1/2, -z+1/2'
'-x, -y, -z'
'x, -y-1/2, z-1/2'

loop_
_atom_site_label
_atom_site_type_symbol
_atom_site_fract_x
_atom_site_fract_y
_atom_site_fract_z
_atom_site_U_iso_or_equiv
_atom_site_adp_type
_atom_site_occupancy
_atom_site_site_symmetry_order
_atom_site_calc_flag
_atom_site_refinement_flags_posn
_atom_site_refinement_flags_adp
_atom_site_refinement_flags_occupancy
_atom_site_disorder_assembly
_atom_site_disorder_group
Ho1 Ho 0.65285(2) 0.27961(2) 0.60278(2) 0.01202(3) Uani 1 1 d . . . . .
Cl1 Cl 0.49169(5) 0.39492(5) 0.62918(4) 0.01838(14) Uani 1 1 d . . . . .
Cl2 Cl 0.67345(6) 0.38792(5) 0.47219(4) 0.01924(14) Uani 1 1 d . . . . .
Cl3 Cl 0.81601(5) 0.17362(5) 0.57321(4) 0.01968(14) Uani 1 1 d . . . . .
Cl4 Cl 0.61446(6) 0.16896(6) 0.72445(4) 0.02593(16) Uani 1 1 d . . . . .
N1 N 0.53045(18) 0.17703(17) 0.50905(13) 0.0150(5) Uani 1 1 d . . . . .
N2 N 0.20765(17) 0.20287(16) 0.54995(13) 0.0138(5) Uani 1 1 d . . . . .
N3 N 0.09973(17) 0.19263(16) 0.55006(13) 0.0141(5) Uani 1 1 d . . . . .
H3A H 0.061116 0.229024 0.580465 0.017 Uiso 1 1 calc R U . . .
N4 N 0.77509(18) 0.38502(17) 0.69483(13) 0.0146(5) Uani 1 1 d . . . . .
N5 N 1.09959(17) 0.36260(16) 0.66056(13) 0.0132(5) Uani 1 1 d . . . . .
N6 N 1.20476(18) 0.38079(17) 0.65406(13) 0.0153(5) Uani 1 1 d . . . . .
H6A H 1.244162 0.344910 0.623870 0.018 Uiso 1 1 calc R U . . .
N7 N 0.6118(2) 0.60887(19) 0.58108(15) 0.0265(6) Uani 1 1 d . . . . .
H7A H 0.563780 0.578213 0.545324 0.032 Uiso 1 1 calc R U . . .
N8 N 0.9380(2) 0.58121(19) 0.55255(14) 0.0242(6) Uani 1 1 d . . . . .
N9 N 1.0444(2) 0.5984(2) 0.55350(15) 0.0299(7) Uani 1 1 d . . . . .
H9A H 1.085486 0.566194 0.521994 0.036 Uiso 1 1 calc R U . . .
C1 C 0.4277(2) 0.1767(2) 0.52455(16) 0.0145(5) Uani 1 1 d . . . . .
H1 H 0.409440 0.215359 0.570067 0.017 Uiso 1 1 calc R U . . .
C2 C 0.5562(2) 0.1214(2) 0.44482(16) 0.0181(6) Uani 1 1 d . . . . .
H2 H 0.628582 0.122302 0.431887 0.022 Uiso 1 1 calc R U . . .
C3 C 0.4811(2) 0.0631(2) 0.39699(16) 0.0189(6) Uani 1 1 d . . . . .
H3 H 0.502098 0.023391 0.353018 0.023 Uiso 1 1 calc R U . . .
C4 C 0.3748(2) 0.0636(2) 0.41443(15) 0.0157(6) Uani 1 1 d . . . . .
H4 H 0.322226 0.023372 0.382921 0.019 Uiso 1 1 calc R U . . .
C5 C 0.3456(2) 0.12328(19) 0.47830(15) 0.0124(5) Uani 1 1 d . . . . .
C6 C 0.2334(2) 0.13324(19) 0.49675(15) 0.0122(5) Uani 1 1 d . . . . .
C7 C 0.1418(2) 0.0801(2) 0.46344(16) 0.0147(6) Uani 1 1 d . . . . .
H7 H 0.138685 0.027223 0.424736 0.018 Uiso 1 1 calc R U . . .
C8 C 0.0579(2) 0.1208(2) 0.49871(16) 0.0156(6) Uani 1 1 d . . . . .
H8 H -0.015998 0.101950 0.488779 0.019 Uiso 1 1 calc R U . . .
C9 C 0.8787(2) 0.3870(2) 0.68129(15) 0.0141(5) Uani 1 1 d . . . . .
H9 H 0.898641 0.350337 0.635128 0.017 Uiso 1 1 calc R U . . .
C10 C 0.7469(2) 0.4384(2) 0.75970(16) 0.0186(6) Uani 1 1 d . . . . .
H10 H 0.673804 0.437329 0.770847 0.022 Uiso 1 1 calc R U . . .
C11 C 0.8207(2) 0.4944(2) 0.81034(17) 0.0224(7) Uani 1 1 d . . . . .
H11 H 0.798106 0.532220 0.854825 0.027 Uiso 1 1 calc R U . . .
C12 C 0.9279(2) 0.4950(2) 0.79585(16) 0.0178(6) Uani 1 1 d . . . . .
H12 H 0.979392 0.533299 0.830366 0.021 Uiso 1 1 calc R U . . .
C13 C 0.9597(2) 0.43928(19) 0.73049(15) 0.0124(5) Uani 1 1 d . . . . .
C14 C 1.0714(2) 0.4338(2) 0.71149(14) 0.0113(5) Uani 1 1 d . . . . .
C15 C 1.1594(2) 0.4957(2) 0.73696(15) 0.0151(6) Uani 1 1 d . . . . .
H15 H 1.160574 0.550816 0.773121 0.018 Uiso 1 1 calc R U . . .
C16 C 1.2430(2) 0.4594(2) 0.69850(15) 0.0161(6) Uani 1 1 d . . . . .
H16 H 1.314339 0.484857 0.702439 0.019 Uiso 1 1 calc R U . . .
C17 C 0.7154(3) 0.6048(2) 0.56803(17) 0.0229(7) Uani 1 1 d . . . . .
H17 H 0.735356 0.569310 0.521243 0.027 Uiso 1 1 calc R U . . .
C18 C 0.5769(2) 0.6565(2) 0.64488(17) 0.0245(7) Uani 1 1 d . . . . .
H18 H 0.502452 0.655926 0.652277 0.029 Uiso 1 1 calc R U . . .
C19 C 0.6508(2) 0.7066(2) 0.70007(17) 0.0235(7) Uani 1 1 d . . . . .
H19 H 0.627651 0.742527 0.745429 0.028 Uiso 1 1 calc R U . . .
C20 C 0.7592(2) 0.7043(2) 0.68904(16) 0.0207(7) Uani 1 1 d . . . . .
H20 H 0.810514 0.738628 0.727175 0.025 Uiso 1 1 calc R U . . .
C21 C 0.7937(2) 0.6518(2) 0.62203(16) 0.0168(6) Uani 1 1 d . . . . .
C22 C 0.9075(2) 0.6466(2) 0.60822(16) 0.0183(6) Uani 1 1 d . . . . .
C23 C 0.9948(2) 0.7023(2) 0.64409(18) 0.0241(7) Uani 1 1 d . . . . .
H23 H 0.994264 0.752283 0.685286 0.029 Uiso 1 1 calc R U . . .
C24 C 1.0819(3) 0.6695(2) 0.60710(19) 0.0294(7) Uani 1 1 d . . . . .
H24 H 1.154261 0.692615 0.617446 0.035 Uiso 1 1 calc R U . . .

loop_
_atom_site_aniso_label
_atom_site_aniso_U_11
_atom_site_aniso_U_22
_atom_site_aniso_U_33
_atom_site_aniso_U_23
_atom_site_aniso_U_13
_atom_site_aniso_U_12
Ho1 0.00916(5) 0.01179(6) 0.01536(5) -0.00061(5) 0.00256(4) 0.00047(6)
Cl1 0.0120(3) 0.0167(4) 0.0267(3) -0.0049(3) 0.0034(3) 0.0028(3)
Cl2 0.0235(4) 0.0177(4) 0.0165(3) 0.0016(3) 0.0028(3) -0.0026(3)
Cl3 0.0146(3) 0.0153(4) 0.0306(4) -0.0023(3) 0.0083(3) 0.0028(3)
Cl4 0.0269(4) 0.0273(4) 0.0256(4) 0.0109(3) 0.0113(3) 0.0044(3)
N1 0.0129(11) 0.0155(12) 0.0172(11) -0.0018(9) 0.0045(9) -0.0015(10)
N2 0.0118(11) 0.0145(13) 0.0157(11) -0.0016(9) 0.0037(9) -0.0022(9)
N3 0.0111(11) 0.0163(12) 0.0163(11) -0.0012(9) 0.0074(9) 0.0013(9)
N4 0.0124(11) 0.0155(12) 0.0165(11) -0.0004(9) 0.0036(9) 0.0006(10)
N5 0.0116(11) 0.0151(12) 0.0136(10) -0.0021(9) 0.0041(9) -0.0013(9)
N6 0.0143(12) 0.0160(13) 0.0165(11) -0.0023(9) 0.0057(9) 0.0027(10)
N7 0.0270(14) 0.0285(16) 0.0230(13) -0.0028(11) -0.0004(11) -0.0122(13)
N8 0.0310(15) 0.0245(15) 0.0193(12) 0.0049(10) 0.0113(11) 0.0105(12)
N9 0.0344(16) 0.0342(17) 0.0244(13) 0.0104(12) 0.0172(12) 0.0169(14)
C1 0.0164(13) 0.0116(14) 0.0160(12) -0.0029(10) 0.0040(11) -0.0002(11)
C2 0.0104(13) 0.0232(16) 0.0217(14) -0.0023(12) 0.0066(11) 0.0022(12)
C3 0.0196(15) 0.0195(16) 0.0186(13) -0.0046(11) 0.0054(12) 0.0025(12)
C4 0.0159(14) 0.0165(15) 0.0140(13) -0.0029(10) -0.0006(11) -0.0026(11)
C5 0.0118(13) 0.0112(13) 0.0143(12) 0.0029(10) 0.0022(10) 0.0006(11)
C6 0.0134(13) 0.0123(14) 0.0112(12) 0.0011(10) 0.0029(10) 0.0003(11)
C7 0.0129(13) 0.0134(14) 0.0173(13) -0.0055(10) 0.0004(11) -0.0019(11)
C8 0.0120(13) 0.0150(14) 0.0197(13) -0.0003(11) 0.0014(11) -0.0020(11)
C9 0.0178(14) 0.0131(14) 0.0117(12) -0.0003(10) 0.0027(11) 0.0025(11)
C10 0.0133(14) 0.0246(17) 0.0187(13) -0.0037(12) 0.0054(11) 0.0010(12)
C11 0.0198(15) 0.0311(18) 0.0167(13) -0.0082(12) 0.0036(12) 0.0034(14)
C12 0.0173(14) 0.0200(16) 0.0153(13) -0.0054(11) -0.0016(11) 0.0019(12)
C13 0.0146(13) 0.0112(13) 0.0113(12) -0.0005(10) 0.0010(10) 0.0013(11)
C14 0.0120(13) 0.0143(14) 0.0076(11) 0.0023(10) 0.0005(10) -0.0007(11)
C15 0.0172(14) 0.0123(14) 0.0157(13) -0.0041(10) 0.0015(11) -0.0012(11)
C16 0.0156(14) 0.0166(15) 0.0161(13) -0.0003(11) 0.0020(11) -0.0007(12)
C17 0.0329(18) 0.0161(16) 0.0210(14) -0.0016(12) 0.0087(13) -0.0010(14)
C18 0.0158(14) 0.0341(19) 0.0242(15) 0.0045(13) 0.0046(12) -0.0050(14)
C19 0.0227(15) 0.0291(19) 0.0197(13) -0.0028(12) 0.0063(12) 0.0018(14)
C20 0.0185(14) 0.0254(18) 0.0180(13) -0.0060(12) 0.0019(11) -0.0019(13)
C21 0.0206(15) 0.0120(14) 0.0183(13) 0.0055(11) 0.0049(11) 0.0023(12)
C22 0.0214(15) 0.0155(15) 0.0194(13) 0.0043(11) 0.0078(12) 0.0061(12)
C23 0.0231(16) 0.0191(18) 0.0312(16) 0.0031(12) 0.0071(13) 0.0036(13)
C24 0.0251(17) 0.0275(19) 0.0378(18) 0.0125(15) 0.0129(14) 0.0063(15)

loop_
_atom_type_symbol
_atom_type_description
_atom_type_scat_dispersion_real
_atom_type_scat_dispersion_imag
_atom_type_scat_source
C C 0.0033 0.0016 'International Tables Vol C Tables 4.2.6.8 and 6.1.1.4'
H H 0.0000 0.0000 'International Tables Vol C Tables 4.2.6.8 and 6.1.1.4'
N N 0.0061 0.0033 'International Tables Vol C Tables 4.2.6.8 and 6.1.1.4'
Cl Cl 0.1484 0.1585 'International Tables Vol C Tables 4.2.6.8 and 6.1.1.4'
Ho Ho -0.2175 4.6783 'International Tables Vol C Tables 4.2.6.8 and 6.1.1.4'

loop_
_geom_angle_atom_site_label_1
_geom_angle_atom_site_label_2
_geom_angle_atom_site_label_3
_geom_angle
_geom_angle_site_symmetry_1
_geom_angle_site_symmetry_3
_geom_angle_publ_flag
N1 Ho1 N4 178.91(7) . . ?
N1 Ho1 Cl4 87.81(5) . . ?
N4 Ho1 Cl4 93.20(5) . . ?
N1 Ho1 Cl3 90.55(5) . . ?
N4 Ho1 Cl3 89.82(5) . . ?
Cl4 Ho1 Cl3 91.81(2) . . ?
N1 Ho1 Cl2 87.39(5) . . ?
N4 Ho1 Cl2 91.58(5) . . ?
Cl4 Ho1 Cl2 174.52(2) . . ?
Cl3 Ho1 Cl2 90.89(2) . . ?
N1 Ho1 Cl1 90.77(5) . . ?
N4 Ho1 Cl1 88.81(5) . . ?
Cl4 Ho1 Cl1 90.88(2) . . ?
Cl3 Ho1 Cl1 177.04(2) . . ?
Cl2 Ho1 Cl1 86.53(2) . . ?
C1 N1 C2 117.7(2) . . ?
C1 N1 Ho1 115.36(17) . . ?
C2 N1 Ho1 126.95(18) . . ?
C6 N2 N3 104.1(2) . . ?
C8 N3 N2 112.7(2) . . ?
C8 N3 H3A 123.7 . . ?
N2 N3 H3A 123.7 . . ?
C9 N4 C10 117.6(2) . . ?
C9 N4 Ho1 117.10(17) . . ?
C10 N4 Ho1 125.28(18) . . ?
C14 N5 N6 104.0(2) . . ?
C16 N6 N5 113.0(2) . . ?
C16 N6 H6A 123.5 . . ?
N5 N6 H6A 123.5 . . ?
C18 N7 C17 123.8(3) . . ?
C18 N7 H7A 118.1 . . ?
C17 N7 H7A 118.1 . . ?
N9 N8 C22 103.6(3) . . ?
C24 N9 N8 113.5(3) . . ?
C24 N9 H9A 123.3 . . ?
N8 N9 H9A 123.3 . . ?
N1 C1 C5 124.2(2) . . ?
N1 C1 H1 117.9 . . ?
C5 C1 H1 117.9 . . ?
N1 C2 C3 122.5(3) . . ?
N1 C2 H2 118.8 . . ?
C3 C2 H2 118.8 . . ?
C2 C3 C4 118.8(3) . . ?
C2 C3 H3 120.6 . . ?
C4 C3 H3 120.6 . . ?
C3 C4 C5 119.6(2) . . ?
C3 C4 H4 120.2 . . ?
C5 C4 H4 120.2 . . ?
C4 C5 C1 117.1(2) . . ?
C4 C5 C6 122.9(2) . . ?
C1 C5 C6 119.9(2) . . ?
N2 C6 C7 111.2(2) . . ?
N2 C6 C5 120.1(2) . . ?
C7 C6 C5 128.7(2) . . ?
C8 C7 C6 105.1(2) . . ?
C8 C7 H7 127.5 . . ?
C6 C7 H7 127.5 . . ?
N3 C8 C7 107.0(2) . . ?
N3 C8 H8 126.5 . . ?
C7 C8 H8 126.5 . . ?
N4 C9 C13 124.3(2) . . ?
N4 C9 H9 117.8 . . ?
C13 C9 H9 117.8 . . ?
N4 C10 C11 122.2(3) . . ?
N4 C10 H10 118.9 . . ?
C11 C10 H10 118.9 . . ?
C10 C11 C12 119.5(3) . . ?
C10 C11 H11 120.3 . . ?
C12 C11 H11 120.3 . . ?
C11 C12 C13 119.6(3) . . ?
C11 C12 H12 120.2 . . ?
C13 C12 H12 120.2 . . ?
C12 C13 C9 116.8(2) . . ?
C12 C13 C14 123.5(2) . . ?
C9 C13 C14 119.7(2) . . ?
N5 C14 C15 111.0(2) . . ?
N5 C14 C13 119.4(2) . . ?
C15 C14 C13 129.6(2) . . ?
C16 C15 C14 105.2(2) . . ?
C16 C15 H15 127.4 . . ?
C14 C15 H15 127.4 . . ?
N6 C16 C15 106.8(2) . . ?
N6 C16 H16 126.6 . . ?
C15 C16 H16 126.6 . . ?
N7 C17 C21 120.4(3) . . ?
N7 C17 H17 119.8 . . ?
C21 C17 H17 119.8 . . ?
N7 C18 C19 118.7(3) . . ?
N7 C18 H18 120.7 . . ?
C19 C18 H18 120.7 . . ?
C18 C19 C20 119.5(3) . . ?
C18 C19 H19 120.2 . . ?
C20 C19 H19 120.2 . . ?
C19 C20 C21 120.5(3) . . ?
C19 C20 H20 119.8 . . ?
C21 C20 H20 119.8 . . ?
C17 C21 C20 117.2(3) . . ?
C17 C21 C22 120.4(3) . . ?
C20 C21 C22 122.4(3) . . ?
N8 C22 C23 111.4(3) . . ?
N8 C22 C21 119.3(3) . . ?
C23 C22 C21 129.2(3) . . ?
C24 C23 C22 105.2(3) . . ?
C24 C23 H23 127.4 . . ?
C22 C23 H23 127.4 . . ?
N9 C24 C23 106.3(3) . . ?
N9 C24 H24 126.8 . . ?
C23 C24 H24 126.8 . . ?

loop_
_geom_bond_atom_site_label_1
_geom_bond_atom_site_label_2
_geom_bond_distance
_geom_bond_site_symmetry_2
_geom_bond_publ_flag
Ho1 N1 2.443(2) . ?
Ho1 N4 2.450(2) . ?
Ho1 Cl4 2.5560(7) . ?
Ho1 Cl3 2.5898(7) . ?
Ho1 Cl2 2.5978(7) . ?
Ho1 Cl1 2.6305(7) . ?
N1 C1 1.334(3) . ?
N1 C2 1.348(3) . ?
N2 C6 1.343(3) . ?
N2 N3 1.352(3) . ?
N3 C8 1.344(3) . ?
N3 H3A 0.8800 . ?
N4 C9 1.336(3) . ?
N4 C10 1.350(3) . ?
N5 C14 1.345(3) . ?
N5 N6 1.351(3) . ?
N6 C16 1.344(3) . ?
N6 H6A 0.8800 . ?
N7 C18 1.327(4) . ?
N7 C17 1.335(4) . ?
N7 H7A 0.8800 . ?
N8 N9 1.346(3) . ?
N8 C22 1.350(3) . ?
N9 C24 1.341(4) . ?
N9 H9A 0.8800 . ?
C1 C5 1.392(3) . ?
C1 H1 0.9500 . ?
C2 C3 1.385(4) . ?
C2 H2 0.9500 . ?
C3 C4 1.388(4) . ?
C3 H3 0.9500 . ?
C4 C5 1.391(3) . ?
C4 H4 0.9500 . ?
C5 C6 1.471(3) . ?
C6 C7 1.401(3) . ?
C7 C8 1.367(3) . ?
C7 H7 0.9500 . ?
C8 H8 0.9500 . ?
C9 C13 1.396(3) . ?
C9 H9 0.9500 . ?
C10 C11 1.379(4) . ?
C10 H10 0.9500 . ?
C11 C12 1.383(4) . ?
C11 H11 0.9500 . ?
C12 C13 1.390(3) . ?
C12 H12 0.9500 . ?
C13 C14 1.463(3) . ?
C14 C15 1.406(3) . ?
C15 C16 1.367(4) . ?
C15 H15 0.9500 . ?
C16 H16 0.9500 . ?
C17 C21 1.378(4) . ?
C17 H17 0.9500 . ?
C18 C19 1.376(4) . ?
C18 H18 0.9500 . ?
C19 C20 1.383(4) . ?
C19 H19 0.9500 . ?
C20 C21 1.401(4) . ?
C20 H20 0.9500 . ?
C21 C22 1.463(4) . ?
C22 C23 1.392(4) . ?
C23 C24 1.375(4) . ?
C23 H23 0.9500 . ?
C24 H24 0.9500 . ?

loop_
_geom_hbond_atom_site_label_D
_geom_hbond_atom_site_label_H
_geom_hbond_atom_site_label_A
_geom_hbond_distance_DH
_geom_hbond_distance_HA
_geom_hbond_distance_DA
_geom_hbond_angle_DHA
_geom_hbond_site_symmetry_A
_geom_hbond_publ_flag
N3 H3A N5 0.88 2.25 2.922(3) 133.0 1_455 yes
N6 H6A N2 0.88 2.29 2.954(3) 131.9 1_655 yes
N7 H7A Cl1 0.88 2.81 3.441(2) 130.0 3_666 yes
N7 H7A Cl2 0.88 2.97 3.549(3) 125.0 3_666 yes
N9 H9A N8 0.88 2.34 3.012(4) 132.7 3_766 yes
